data_7045582
loop_
_publ_author_name
'Stahl, J.'
'Shlaen, E.'
'Singer, H.'
'Johrendt, D.'

_publ_section_title
;
 Systematic dimensional reduction of the layered \b-FeSe structure by
 solvothermal synthesis.
;
_journal_issue 10
_journal_name_full 'Dalton transactions (Cambridge, England : 2003)'
_journal_page_first 3264
_journal_page_last 3271
_journal_paper_doi 10.1039/c8dt00025e
_journal_volume 47
_journal_year 2018
_chemical_formula_structural Fe0.85Se(C2H8N2)0.3
_chemical_formula_sum 'C0.6 H2.4 Fe0.85 N0.6 Se'
_chemical_formula_weight 144.46
_chemical_name_systematic Fe0.85Se(C2H8N2)0.3
_space_group_IT_number 15
_space_group_name_Hall '-C 2yc'
_space_group_name_H-M_alt 'C 1 2/c 1'
_symmetry_cell_setting monoclinic
_symmetry_space_group_name_Hall '-C 2yc'
_symmetry_space_group_name_H-M 'C 1 2/c 1'
_audit_update_record
;
2017-08-01 deposited with the CCDC.
2018-02-08 downloaded from the CCDC.
;
_cell_angle_alpha 90
_cell_angle_beta 91.34(2)
_cell_angle_gamma 90
_cell_formula_units_Z 4
_cell_length_a 3.9037(5)
_cell_length_b 21.528(2)
_cell_length_c 3.8585(6)
_cell_measurement_temperature 293
_cell_volume 324.18(7)
_diffrn_ambient_temperature 293
_diffrn_measurement_device_type 'STOE STADI P'
_diffrn_radiation_monochromator 'Ge111 monochromator'
_diffrn_radiation_type MoK\a
_diffrn_radiation_wavelength 0.71073
_pd_proc_ls_prof_R_factor 3.239
_pd_proc_ls_prof_wR_expected 3.890
_pd_proc_ls_prof_wR_factor 4.294
_refine_ls_goodness_of_fit_all 1.104
_cod_data_source_file c8dt00025e2.cif
_cod_data_source_block FeSe-en
_cod_depositor_comments 'Adding full bibliography for 7045582--7045584.cif.'
_cod_original_cell_volume 324.17(8)
_cod_original_sg_symbol_H-M C12/c1
_cod_original_formula_sum 'Fe0.85 Se C0.6 H2.4 N0.6'
_cod_database_code 7045582
_shelx_f_squared_multiplier 1

loop_
_symmetry_equiv_pos_as_xyz
'x, y, z '
'-x, y, -z+1/2 '
'x, -y, z+1/2 '
'-x, -y, -z '
'x+1/2, y+1/2, z '
'-x+1/2, y+1/2, -z+1/2 '
'x+1/2, -y+1/2, z+1/2 '
'-x+1/2, -y+1/2, -z '

loop_
_atom_site_label
_atom_site_type_symbol
_atom_site_symmetry_multiplicity
_atom_site_fract_x
_atom_site_fract_y
_atom_site_fract_z
_atom_site_occupancy
_atom_site_B_iso_or_equiv
Se1 Se 4 0 0.1832(3) 0.25 1 0.96(19)
Fe1 Fe 4 0 0.2499(6) 0.75 0.85 0.96(19)
C1 C 8 0.19533 0.0035 0.0236 0.3333333 3
N1 N 8 0.3404 0.02628 0.69974 0.3333333 3
H1 H 8 0.25169 0.03627 0.23167 0.3333333 5
H2 H 8 0.30791 0.95879 0.0891 0.3333333 5
H5 H 8 0.47118 0.06683 0.76133 0.3333333 5
H6 H 8 0.52387 0.99422 0.62774 0.3333333 5

loop_
_geom_angle_atom_site_label_1
_geom_angle_atom_site_label_2
_geom_angle_atom_site_label_3
_geom_angle
Fe1 Se1 Fe1 107.2
Fe1 Se1 Fe1 68.3
Fe1 Se1 Fe1 68.3
Fe1 Se1 Fe1 70.2
Fe1 Se1 Fe1 106.7
Fe1 Se1 Fe1 70.2
Se1 Fe1 Fe1 56.2
Se1 Fe1 Fe1 124.9
Se1 Fe1 Se1 111.69
Se1 Fe1 Fe1 55.3
Se1 Fe1 Se1 111.69
Se1 Fe1 Se1 109.84
Se1 Fe1 Fe1 55.3
Se1 Fe1 Fe1 123.9
Se1 Fe1 Se1 109.84
Se1 Fe1 Fe1 123.9
Se1 Fe1 Fe1 125.3
Se1 Fe1 Fe1 124.4
Fe1 Fe1 Fe1 89.33
Se1 Fe1 Fe1 124.4
Fe1 Fe1 Fe1 90.67
Fe1 Fe1 Fe1 179.8
Se1 Fe1 Fe1 125.3
Fe1 Fe1 Fe1 179.8
Fe1 Fe1 Fe1 90.67
Se1 Fe1 Fe1 54.6
Se1 Fe1 Fe1 124.9
Se1 Fe1 Fe1 56.2
Se1 Fe1 Fe1 55.5
Se1 Fe1 Fe1 54.6
Se1 Fe1 Se1 107.2
Se1 Fe1 Se1 106.7
Se1 Fe1 Fe1 55.5
Fe1 Fe1 Fe1 89.33
N1 N1 C1 132.21
N1 N1 C1 97.62
C1 N1 C1 97.46
C1 N1 H2 76.00
H1 N1 H2 126.00
C1 N1 H5 106.00
H5 N1 H6 99.00
N1 N1 H5 58.00
H2 N1 H5 78.00
C1 N1 H1 50.00
H1 N1 H5 156.00
H2 N1 H5 78.00
C1 N1 H6 107.00
H6 N1 H6 54.00
N1 N1 H6 54.00
H5 N1 H6 96.00
C1 N1 H6 78.00
H1 N1 H6 64.00
H2 N1 H6 109.00
C1 N1 H6 57.00
C1 N1 H5 114.00
C1 N1 H1 60.00
C1 N1 H2 141.00
H5 N1 H5 11.00
C1 N1 H5 153.00
H1 N1 H6 57.00
H2 N1 H6 162.00
N1 N1 H5 50.00
N1 N1 H1 102.00
N1 N1 H2 116.00
C1 N1 H5 149.00
H1 N1 H5 152.00
N1 N1 H6 51.00
H5 N1 H6 96.00
C1 N1 H6 104.00
H5 N1 H6 106.00
N1 C1 C1 109.44
N1 C1 N1 121.65
N1 C1 C1 121.19
H1 C1 H2 109.00
N1 C1 H1 110.00
H1 C1 H6 106.00
N1 C1 H2 109.00
H2 C1 H6 68.00
C1 C1 H2 110.00
N1 C1 H2 29.00
H2 C1 H6 65.00
N1 C1 H6 46.00
N1 C1 H6 82.00
C1 C1 H6 143.00
N1 C1 H6 76.00
H6 C1 H6 46.00
C1 C1 H6 169.00
N1 C1 H6 49.00
C1 C1 H1 109.00
N1 C1 H1 80.00
H1 C1 H6 65.00

loop_
_geom_bond_atom_site_label_1
_geom_bond_atom_site_label_2
_geom_bond_distance
Se1 Fe1 2.405
Se1 Fe1 2.426
Fe1 Fe1 2.712
Fe1 Fe1 2.776
